data_4325630
loop_
_publ_author_name
'Galina V. Romanenko'
'Ksenia Yu. Maryunina'
'Artem S. Bogomyakov'
'Renad Z. Sagdeev'
'Victor I. Ovcharenko'

_publ_section_title
;
 Relationship between the Thermally Induced Reorientations of Aromatic
 Solvate Molecules in Cu(hfac)2- Nitroxide Breathing Crystals and the
 Character of the Magnetic Anomaly
;
_journal_name_full 'Inorganic Chemistry'
_journal_page_first 6597
_journal_page_last 6609
_journal_paper_doi 10.1021/ic200444e
_journal_volume 50
_journal_year 2011
_chemical_formula_sum 'C28 H30 Cu F12 N4 O6'
_chemical_formula_weight 810.10
_chemical_name_systematic
; 
 ? 
;
_space_group_IT_number 2
_symmetry_cell_setting triclinic
_symmetry_space_group_name_Hall '-P 1'
_symmetry_space_group_name_H-M 'P -1'
_atom_sites_solution_hydrogens geom
_atom_sites_solution_primary direct
_atom_sites_solution_secondary difmap
_audit_creation_method SHELXL-97
_cell_angle_alpha 100.557(4)
_cell_angle_beta 102.376(4)
_cell_angle_gamma 104.552(4)
_cell_formula_units_Z 2
_cell_length_a 10.397(3)
_cell_length_b 13.051(4)
_cell_length_c 13.592(4)
_cell_measurement_reflns_used 6115
_cell_measurement_temperature 150(2)
_cell_measurement_theta_max 26.39
_cell_measurement_theta_min 2.25
_cell_volume 1688.0(9)
_computing_cell_refinement 'Bruker SMART'
_computing_data_collection 'Bruker SMART'
_computing_data_reduction 'Bruker SAINT'
_computing_molecular_graphics 'Bruker SHELXTL'
_computing_publication_material 'Bruker SHELXTL'
_computing_structure_refinement 'SHELXL-97 (Sheldrick, 1997)'
_computing_structure_solution 'SHELXS-97 (Sheldrick, 1990)'
_diffrn_ambient_temperature 150(2)
_diffrn_measured_fraction_theta_full 0.980
_diffrn_measured_fraction_theta_max 0.980
_diffrn_measurement_device_type 'CCD area detector'
_diffrn_measurement_method 'phi and omega scans'
_diffrn_radiation_monochromator graphite
_diffrn_radiation_source 'fine-focus sealed tube'
_diffrn_radiation_type MoK\a
_diffrn_radiation_wavelength 0.71073
_diffrn_reflns_av_R_equivalents 0.0294
_diffrn_reflns_av_sigmaI/netI 0.0403
_diffrn_reflns_limit_h_max 12
_diffrn_reflns_limit_h_min -12
_diffrn_reflns_limit_k_max 16
_diffrn_reflns_limit_k_min -16
_diffrn_reflns_limit_l_max 16
_diffrn_reflns_limit_l_min -16
_diffrn_reflns_number 16554
_diffrn_reflns_theta_full 26.46
_diffrn_reflns_theta_max 26.46
_diffrn_reflns_theta_min 1.99
_exptl_absorpt_coefficient_mu 0.760
_exptl_absorpt_correction_type none
_exptl_crystal_density_diffrn 1.594
_exptl_crystal_F_000 822
_refine_diff_density_max 0.490
_refine_diff_density_min -0.290
_refine_diff_density_rms 0.060
_refine_ls_extinction_method none
_refine_ls_goodness_of_fit_ref 1.079
_refine_ls_hydrogen_treatment nonconstr
_refine_ls_matrix_type full
_refine_ls_number_parameters 637
_refine_ls_number_reflns 6811
_refine_ls_number_restraints 0
_refine_ls_restrained_S_all 1.079
_refine_ls_R_factor_all 0.0482
_refine_ls_R_factor_gt 0.0395
_refine_ls_shift/su_max 0.005
_refine_ls_shift/su_mean 0.000
_refine_ls_structure_factor_coef Fsqd
_refine_ls_weighting_details 'calc w=1/[\s^2^(Fo^2^)+(0.0483P)^2^+0.4875P] where P=(Fo^2^+2Fc^2^)/3'
_refine_ls_weighting_scheme calc
_refine_ls_wR_factor_gt 0.0957
_refine_ls_wR_factor_ref 0.1000
_reflns_number_gt 5814
_reflns_number_total 6811
_reflns_threshold_expression >2sigma(I)
_cod_data_source_file ic200444e_si_002_35.cif
_cod_data_source_block px150s
_cod_original_cell_volume 1688.0(8)
_cod_database_code 4325630

loop_
_symmetry_equiv_pos_as_xyz
'x, y, z'
'-x, -y, -z'

loop_
_atom_site_label
_atom_site_type_symbol
_atom_site_fract_x
_atom_site_fract_y
_atom_site_fract_z
_atom_site_U_iso_or_equiv
_atom_site_adp_type
_atom_site_occupancy
_atom_site_symmetry_multiplicity
_atom_site_calc_flag
_atom_site_refinement_flags
Cu1 Cu 0.5000 0.5000 0.5000 0.01941(10) Uani 1 2 d S
O1 O 0.32660(17) 0.33956(14) 0.45228(12) 0.0325(4) Uani 1 1 d .
C1 C 0.1272(3) 0.2132(2) 0.4577(2) 0.0411(6) Uani 1 1 d .
F1 F 0.0482(18) 0.1778(12) 0.3621(12) 0.069(3) Uani 0.50 1 d P
F2 F 0.1978(18) 0.1457(12) 0.4658(13) 0.085(4) Uani 0.50 1 d P
F3 F 0.0236(14) 0.1976(13) 0.5146(11) 0.0439(16) Uani 0.50 1 d P
F3A F 0.074(2) 0.1871(14) 0.3546(12) 0.101(6) Uani 0.50 1 d P
F2A F 0.0463(15) 0.2012(15) 0.5036(13) 0.071(4) Uani 0.50 1 d P
F1A F 0.1966(15) 0.1435(11) 0.4838(12) 0.056(3) Uani 0.50 1 d P
C2 C 0.2232(2) 0.3306(2) 0.48458(17) 0.0292(5) Uani 1 1 d .
C3 C 0.1832(2) 0.4136(2) 0.53942(18) 0.0309(5) Uani 1 1 d .
H3A H 0.106(3) 0.395(2) 0.563(2) 0.038(7) Uiso 1 1 d .
C4 C 0.2531(2) 0.52201(19) 0.55700(17) 0.0267(5) Uani 1 1 d .
C5 C 0.2013(3) 0.6053(2) 0.6174(2) 0.0353(6) Uani 1 1 d .
F4 F 0.29466(17) 0.65843(14) 0.70798(12) 0.0508(4) Uani 1 1 d .
F5 F 0.08344(16) 0.56292(13) 0.63910(13) 0.0479(4) Uani 1 1 d .
F6 F 0.18149(18) 0.67977(13) 0.56575(14) 0.0534(4) Uani 1 1 d .
O2 O 0.35847(16) 0.56655(13) 0.53039(12) 0.0281(3) Uani 1 1 d .
Cu2 Cu 0.0000 0.0000 0.0000 0.02529(11) Uani 1 2 d S
O3 O 0.14609(16) -0.06696(12) -0.00876(11) 0.0276(3) Uani 1 1 d .
C6 C 0.3069(3) -0.1335(2) -0.0710(2) 0.0397(6) Uani 1 1 d .
F7 F 0.39230(18) -0.10647(16) 0.02402(13) 0.0603(5) Uani 1 1 d .
F8 F 0.38360(19) -0.12444(15) -0.13716(14) 0.0583(5) Uani 1 1 d .
F9 F 0.2379(2) -0.23786(13) -0.08982(15) 0.0592(5) Uani 1 1 d .
C7 C 0.2082(2) -0.06428(18) -0.07796(18) 0.0295(5) Uani 1 1 d .
C8 C 0.1954(3) -0.0108(2) -0.1563(2) 0.0376(6) Uani 1 1 d .
H8A H 0.244(3) -0.010(2) -0.196(2) 0.036(7) Uiso 1 1 d .
C9 C 0.1055(3) 0.05127(19) -0.16813(18) 0.0314(5) Uani 1 1 d .
C10 C 0.0976(3) 0.1086(2) -0.2570(2) 0.0436(7) Uani 1 1 d .
F10 F -0.0243(9) 0.0818(8) -0.3151(7) 0.085(4) Uani 0.50 1 d P
F11 F 0.1327(18) 0.2147(10) -0.2205(14) 0.084(4) Uani 0.50 1 d P
F12 F 0.1883(10) 0.0999(7) -0.3095(7) 0.089(3) Uani 0.50 1 d P
F10A F 0.1683(18) 0.2061(9) -0.2272(15) 0.114(6) Uani 0.50 1 d P
F11A F -0.0306(10) 0.1036(9) -0.3004(9) 0.090(4) Uani 0.50 1 d P
F12A F 0.1260(9) 0.0529(6) -0.3381(6) 0.070(2) Uani 0.50 1 d P
O4 O 0.02723(17) 0.06912(13) -0.11341(12) 0.0296(4) Uani 1 1 d .
O01 O 0.47847(15) 0.51478(12) 0.35361(11) 0.0230(3) Uani 1 1 d .
N1 N 0.37437(18) 0.53433(14) 0.29600(13) 0.0217(4) Uani 1 1 d .
C01 C 0.3803(2) 0.64734(17) 0.28391(17) 0.0246(5) Uani 1 1 d .
C02 C 0.4829(3) 0.6750(2) 0.2207(2) 0.0353(6) Uani 1 1 d .
H02A H 0.452(3) 0.625(2) 0.152(2) 0.043(8) Uiso 1 1 d .
H02B H 0.574(3) 0.672(2) 0.257(2) 0.044(8) Uiso 1 1 d .
H02C H 0.495(3) 0.747(2) 0.213(2) 0.039(7) Uiso 1 1 d .
C03 C 0.4304(3) 0.72898(19) 0.38878(19) 0.0286(5) Uani 1 1 d .
H03A H 0.377(3) 0.709(2) 0.434(2) 0.031(7) Uiso 1 1 d .
H03B H 0.425(3) 0.797(2) 0.376(2) 0.044(8) Uiso 1 1 d .
H03C H 0.526(3) 0.735(2) 0.4223(19) 0.031(7) Uiso 1 1 d .
C04 C 0.2279(2) 0.62790(18) 0.22459(17) 0.0282(5) Uani 1 1 d .
C05 C 0.2055(4) 0.6891(2) 0.1411(2) 0.0447(7) Uani 1 1 d .
H05A H 0.255(3) 0.675(2) 0.094(2) 0.046(9) Uiso 1 1 d .
H05B H 0.235(3) 0.764(3) 0.170(2) 0.054(9) Uiso 1 1 d .
H05C H 0.110(3) 0.664(3) 0.105(2) 0.051(9) Uiso 1 1 d .
C06 C 0.1362(3) 0.6411(2) 0.2966(2) 0.0395(6) Uani 1 1 d .
H06A H 0.145(3) 0.597(2) 0.351(2) 0.043(8) Uiso 1 1 d .
H06B H 0.043(3) 0.610(2) 0.2546(19) 0.033(7) Uiso 1 1 d .
H06C H 0.157(3) 0.719(3) 0.331(2) 0.058(9) Uiso 1 1 d .
N2 N 0.1863(2) 0.50799(15) 0.17448(14) 0.0280(4) Uani 1 1 d .
O02 O 0.07769(18) 0.45982(14) 0.10099(13) 0.0393(4) Uani 1 1 d .
C07 C 0.2700(2) 0.45800(17) 0.22389(16) 0.0231(4) Uani 1 1 d .
C08 C 0.2488(2) 0.34290(17) 0.20006(16) 0.0231(4) Uani 1 1 d .
C09 C 0.1362(2) 0.26029(18) 0.12831(18) 0.0274(5) Uani 1 1 d .
H09A H 0.060(2) 0.2669(19) 0.0864(18) 0.024(6) Uiso 1 1 d .
N3 N 0.1518(2) 0.16299(15) 0.12668(14) 0.0284(4) Uani 1 1 d .
N4 N 0.27489(19) 0.18162(14) 0.19781(14) 0.0255(4) Uani 1 1 d .
C041 C 0.3202(3) 0.0882(2) 0.2181(2) 0.0388(6) Uani 1 1 d .
H04A H 0.246(3) 0.039(3) 0.231(2) 0.054(9) Uiso 1 1 d .
H04B H 0.342(3) 0.051(3) 0.156(3) 0.065(10) Uiso 1 1 d .
C042 C 0.4442(3) 0.11745(19) 0.30921(18) 0.0278(5) Uani 1 1 d .
H04C H 0.425(3) 0.150(2) 0.371(2) 0.037(7) Uiso 1 1 d .
H04D H 0.519(3) 0.167(2) 0.294(2) 0.036(7) Uiso 1 1 d .
C043 C 0.4854(3) 0.0165(2) 0.3242(2) 0.0357(6) Uani 1 1 d .
H04E H 0.411(3) -0.032(2) 0.339(2) 0.043(8) Uiso 1 1 d .
H04F H 0.491(3) -0.026(3) 0.254(3) 0.063(9) Uiso 1 1 d .
C044 C 0.6177(3) 0.0414(3) 0.4085(2) 0.0438(7) Uani 1 1 d .
H04G H 0.644(3) -0.025(3) 0.419(2) 0.052(8) Uiso 1 1 d .
H04H H 0.617(3) 0.078(3) 0.474(3) 0.063(10) Uiso 1 1 d .
H04I H 0.697(3) 0.093(3) 0.396(2) 0.050(9) Uiso 1 1 d .
C010 C 0.3352(2) 0.28764(17) 0.24234(17) 0.0234(4) Uani 1 1 d .
H01A H 0.419(2) 0.3107(19) 0.2877(18) 0.021(6) Uiso 1 1 d .
C1S C -0.3885(3) 0.5827(2) 0.00163(19) 0.0364(6) Uani 1 1 d .
H1SA H -0.317(3) 0.637(2) 0.0017(19) 0.032(7) Uiso 1 1 d .
C2S C -0.3675(3) 0.5086(2) 0.05934(18) 0.0355(6) Uani 1 1 d .
C3S C -0.2253(3) 0.5196(3) 0.1237(3) 0.0542(8) Uani 1 1 d .
H3SA H -0.215(4) 0.449(4) 0.127(3) 0.097(14) Uiso 1 1 d .
H3SB H -0.201(4) 0.564(3) 0.193(3) 0.096(14) Uiso 1 1 d .
H3SC H -0.162(4) 0.546(3) 0.085(3) 0.095(14) Uiso 1 1 d .
C4S C -0.4811(3) 0.4253(2) 0.0566(2) 0.0370(6) Uani 1 1 d .
H4SA H -0.473(3) 0.371(2) 0.093(2) 0.046(8) Uiso 1 1 d .

loop_
_atom_site_aniso_label
_atom_site_aniso_U_11
_atom_site_aniso_U_22
_atom_site_aniso_U_33
_atom_site_aniso_U_23
_atom_site_aniso_U_13
_atom_site_aniso_U_12
Cu1 0.01796(19) 0.01746(19) 0.01973(18) 0.00332(14) 0.00191(14) 0.00375(14)
O1 0.0317(9) 0.0359(10) 0.0275(8) 0.0047(7) 0.0073(7) 0.0087(8)
C1 0.0392(15) 0.0357(15) 0.0410(15) 0.0064(12) 0.0054(13) 0.0054(12)
F1 0.067(4) 0.048(4) 0.049(5) 0.014(3) -0.021(4) -0.027(4)
F2 0.078(6) 0.039(6) 0.144(10) 0.004(5) 0.049(6) 0.023(5)
F3 0.030(3) 0.039(3) 0.068(3) 0.021(2) 0.032(3) -0.002(3)
F3A 0.122(11) 0.076(6) 0.038(4) -0.006(4) 0.001(4) -0.054(5)
F2A 0.057(6) 0.041(4) 0.118(7) 0.011(4) 0.063(4) -0.004(3)
F1A 0.047(4) 0.038(5) 0.086(4) 0.037(4) 0.011(3) 0.010(3)
C2 0.0279(12) 0.0325(13) 0.0220(11) 0.0068(9) -0.0001(9) 0.0057(10)
C3 0.0234(12) 0.0359(14) 0.0322(12) 0.0092(11) 0.0084(10) 0.0057(10)
C4 0.0214(11) 0.0324(13) 0.0243(11) 0.0105(9) 0.0013(9) 0.0066(10)
C5 0.0313(13) 0.0341(14) 0.0411(14) 0.0103(11) 0.0122(11) 0.0082(11)
F4 0.0485(10) 0.0485(10) 0.0416(9) -0.0084(7) 0.0104(7) 0.0063(8)
F5 0.0367(8) 0.0454(9) 0.0660(11) 0.0097(8) 0.0281(8) 0.0111(7)
F6 0.0635(11) 0.0455(10) 0.0733(12) 0.0283(9) 0.0333(9) 0.0327(9)
O2 0.0250(8) 0.0282(9) 0.0337(9) 0.0136(7) 0.0082(7) 0.0080(7)
Cu2 0.0277(2) 0.0227(2) 0.0237(2) 0.00260(15) 0.00973(16) 0.00456(16)
O3 0.0300(9) 0.0254(8) 0.0240(8) -0.0009(6) 0.0090(7) 0.0062(7)
C6 0.0484(16) 0.0338(14) 0.0408(15) 0.0056(11) 0.0219(13) 0.0135(12)
F7 0.0563(11) 0.0786(13) 0.0510(10) 0.0053(9) 0.0094(9) 0.0412(10)
F8 0.0674(12) 0.0651(12) 0.0699(12) 0.0249(10) 0.0480(10) 0.0378(10)
F9 0.0751(13) 0.0319(9) 0.0797(13) 0.0112(9) 0.0364(11) 0.0214(9)
C7 0.0281(12) 0.0220(12) 0.0294(12) -0.0049(9) 0.0079(10) -0.0002(10)
C8 0.0438(15) 0.0371(15) 0.0374(14) 0.0089(11) 0.0233(13) 0.0120(12)
C9 0.0372(13) 0.0213(12) 0.0301(12) 0.0017(9) 0.0127(11) -0.0004(10)
C10 0.0566(19) 0.0400(16) 0.0432(16) 0.0160(13) 0.0255(15) 0.0164(15)
F10 0.097(7) 0.073(4) 0.041(3) 0.030(3) -0.017(4) -0.032(4)
F11 0.151(10) 0.038(4) 0.065(4) 0.024(4) 0.026(5) 0.030(6)
F12 0.126(7) 0.115(8) 0.108(7) 0.086(6) 0.096(6) 0.082(5)
F10A 0.148(10) 0.056(7) 0.088(7) 0.040(7) 0.008(6) -0.053(6)
F11A 0.089(6) 0.162(9) 0.085(6) 0.087(6) 0.054(5) 0.087(7)
F12A 0.130(7) 0.069(4) 0.048(3) 0.033(3) 0.055(4) 0.053(4)
O4 0.0344(9) 0.0242(8) 0.0279(8) 0.0046(7) 0.0116(7) 0.0036(7)
O01 0.0208(8) 0.0213(8) 0.0238(7) 0.0037(6) 0.0022(6) 0.0057(6)
N1 0.0224(9) 0.0156(9) 0.0225(9) 0.0025(7) 0.0013(7) 0.0037(7)
C01 0.0296(12) 0.0145(10) 0.0268(11) 0.0040(9) 0.0047(9) 0.0053(9)
C02 0.0421(16) 0.0255(13) 0.0384(14) 0.0088(11) 0.0165(12) 0.0051(11)
C03 0.0365(14) 0.0164(11) 0.0282(12) 0.0030(9) 0.0036(11) 0.0062(10)
C04 0.0327(13) 0.0199(11) 0.0281(11) 0.0045(9) 0.0012(10) 0.0082(10)
C05 0.057(2) 0.0290(15) 0.0397(16) 0.0125(12) -0.0062(15) 0.0115(14)
C06 0.0314(15) 0.0384(16) 0.0459(16) 0.0043(13) 0.0053(12) 0.0144(12)
N2 0.0284(10) 0.0214(10) 0.0280(10) 0.0055(8) -0.0009(8) 0.0045(8)
O02 0.0353(10) 0.0297(9) 0.0380(10) 0.0052(8) -0.0124(8) 0.0056(8)
C07 0.0231(11) 0.0200(11) 0.0236(10) 0.0054(9) 0.0023(9) 0.0054(9)
C08 0.0263(11) 0.0166(10) 0.0218(10) 0.0023(8) 0.0039(9) 0.0027(9)
C09 0.0265(12) 0.0216(11) 0.0263(11) 0.0039(9) -0.0012(9) 0.0023(9)
N3 0.0280(10) 0.0202(10) 0.0280(10) 0.0008(8) -0.0009(8) 0.0026(8)
N4 0.0296(10) 0.0152(9) 0.0258(9) 0.0005(7) 0.0026(8) 0.0042(8)
C041 0.0415(16) 0.0175(12) 0.0465(16) 0.0006(11) -0.0046(12) 0.0092(11)
C042 0.0358(13) 0.0197(11) 0.0270(12) 0.0031(9) 0.0081(10) 0.0091(10)
C043 0.0422(15) 0.0233(13) 0.0413(15) 0.0082(11) 0.0076(12) 0.0125(11)
C044 0.0529(19) 0.0369(16) 0.0447(16) 0.0100(13) 0.0059(14) 0.0252(15)
C010 0.0247(12) 0.0187(11) 0.0219(10) 0.0013(8) 0.0023(9) 0.0043(9)
C1S 0.0348(14) 0.0354(14) 0.0321(13) 0.0017(11) 0.0119(11) 0.0014(12)
C2S 0.0304(13) 0.0461(16) 0.0273(12) 0.0013(11) 0.0047(10) 0.0149(12)
C3S 0.0366(17) 0.067(2) 0.0481(19) 0.0019(17) -0.0052(14) 0.0193(16)
C4S 0.0453(16) 0.0368(14) 0.0313(13) 0.0112(11) 0.0104(11) 0.0149(12)

loop_
_atom_type_symbol
_atom_type_description
_atom_type_scat_dispersion_real
_atom_type_scat_dispersion_imag
_atom_type_scat_source
C C 0.0033 0.0016 'International Tables Vol C Tables 4.2.6.8 and 6.1.1.4'
H H 0.0000 0.0000 'International Tables Vol C Tables 4.2.6.8 and 6.1.1.4'
N N 0.0061 0.0033 'International Tables Vol C Tables 4.2.6.8 and 6.1.1.4'
O O 0.0106 0.0060 'International Tables Vol C Tables 4.2.6.8 and 6.1.1.4'
F F 0.0171 0.0103 'International Tables Vol C Tables 4.2.6.8 and 6.1.1.4'
Cu Cu 0.3201 1.2651 'International Tables Vol C Tables 4.2.6.8 and 6.1.1.4'

loop_
_geom_angle_atom_site_label_1
_geom_angle_atom_site_label_2
_geom_angle_atom_site_label_3
_geom_angle
_geom_angle_site_symmetry_1
_geom_angle_site_symmetry_3
O2 Cu1 O2 180.0 . 2_666
O2 Cu1 O01 82.56(6) . 2_666
O2 Cu1 O01 97.44(6) 2_666 2_666
O2 Cu1 O01 97.44(6) . .
O2 Cu1 O01 82.56(6) 2_666 .
O01 Cu1 O01 179.999(1) 2_666 .
O2 Cu1 O1 95.17(6) . 2_666
O2 Cu1 O1 84.83(6) 2_666 2_666
O01 Cu1 O1 93.53(6) 2_666 2_666
O01 Cu1 O1 86.47(6) . 2_666
O2 Cu1 O1 84.83(6) . .
O2 Cu1 O1 95.17(6) 2_666 .
O01 Cu1 O1 86.47(6) 2_666 .
O01 Cu1 O1 93.53(6) . .
O1 Cu1 O1 180.0 2_666 .
C2 O1 Cu1 121.31(15) . .
F2A C1 F2 111.6(11) . .
F2A C1 F1 101.0(13) . .
F2 C1 F1 104.2(11) . .
F2A C1 F1A 102.2(11) . .
F2 C1 F1A 10.8(14) . .
F1 C1 F1A 112.1(10) . .
F2A C1 F3A 114.2(13) . .
F2 C1 F3A 100.3(12) . .
F1 C1 F3A 13.4(18) . .
F1A C1 F3A 109.7(11) . .
F2A C1 F3 0.7(13) . .
F2 C1 F3 111.9(10) . .
F1 C1 F3 100.3(11) . .
F1A C1 F3 102.5(9) . .
F3A C1 F3 113.5(11) . .
F2A C1 C2 114.2(10) . .
F2 C1 C2 110.6(8) . .
F1 C1 C2 114.5(7) . .
F1A C1 C2 111.7(6) . .
F3A C1 C2 104.9(8) . .
F3 C1 C2 114.5(7) . .
O1 C2 C3 128.1(2) . .
O1 C2 C1 114.2(2) . .
C3 C2 C1 117.7(2) . .
C4 C3 C2 122.3(2) . .
O2 C4 C3 129.8(2) . .
O2 C4 C5 112.2(2) . .
C3 C4 C5 118.0(2) . .
F5 C5 F6 107.0(2) . .
F5 C5 F4 106.8(2) . .
F6 C5 F4 107.1(2) . .
F5 C5 C4 114.4(2) . .
F6 C5 C4 111.2(2) . .
F4 C5 C4 110.0(2) . .
C4 O2 Cu1 126.54(15) . .
O3 Cu2 O3 180.0 2 .
O3 Cu2 O4 92.63(7) 2 2
O3 Cu2 O4 87.37(7) . 2
O3 Cu2 O4 87.37(7) 2 .
O3 Cu2 O4 92.63(7) . .
O4 Cu2 O4 180.0 2 .
O3 Cu2 N3 85.96(7) 2 .
O3 Cu2 N3 94.04(7) . .
O4 Cu2 N3 89.22(7) 2 .
O4 Cu2 N3 90.78(7) . .
O3 Cu2 N3 94.04(7) 2 2
O3 Cu2 N3 85.96(7) . 2
O4 Cu2 N3 90.78(7) 2 2
O4 Cu2 N3 89.22(7) . 2
N3 Cu2 N3 180.00(12) . 2
C7 O3 Cu2 124.06(15) . .
F9 C6 F7 106.4(2) . .
F9 C6 F8 107.4(2) . .
F7 C6 F8 107.5(2) . .
F9 C6 C7 110.7(2) . .
F7 C6 C7 111.1(2) . .
F8 C6 C7 113.5(2) . .
C6 F9 O02 150.92(15) . 2
O3 C7 C8 128.6(2) . .
O3 C7 C6 112.0(2) . .
C8 C7 C6 119.3(2) . .
C7 C8 C9 122.0(2) . .
O4 C9 C8 128.1(2) . .
O4 C9 C10 113.0(2) . .
C8 C9 C10 118.9(2) . .
F10A C10 F10 119.9(10) . .
F10A C10 F11 19.4(14) . .
F10 C10 F11 105.3(9) . .
F10A C10 F12 83.5(9) . .
F10 C10 F12 112.7(7) . .
F11 C10 F12 101.3(8) . .
F10A C10 F11A 108.3(10) . .
F10 C10 F11A 15.2(9) . .
F11 C10 F11A 91.9(9) . .
F12 C10 F11A 123.5(7) . .
F10A C10 F12A 113.3(9) . .
F10 C10 F12A 85.9(7) . .
F11 C10 F12A 128.2(8) . .
F12 C10 F12A 32.6(5) . .
F11A C10 F12A 99.9(6) . .
F10A C10 C9 112.1(9) . .
F10 C10 C9 111.7(5) . .
F11 C10 C9 110.7(8) . .
F12 C10 C9 114.2(5) . .
F11A C10 C9 111.3(5) . .
F12A C10 C9 111.2(4) . .
C10 F10 F12A 48.7(5) . .
F12A F12 C10 75.4(12) . .
F12A F12 F10A 118.0(17) . .
C10 F12 F10A 46.4(6) . .
C10 F10A F12 50.1(6) . .
F12 F12A C10 72.1(12) . .
F12 F12A F10 110.3(15) . .
C10 F12A F10 45.4(4) . .
C9 O4 Cu2 124.04(16) . .
N1 O01 Cu1 126.07(12) . .
O01 N1 C07 124.36(17) . .
O01 N1 C01 121.67(16) . .
C07 N1 C01 111.98(17) . .
O01 N1 O02 153.23(12) . .
C07 N1 O02 29.04(11) . .
C01 N1 O02 83.44(11) . .
N1 C01 C03 110.81(17) . .
N1 C01 C02 106.02(18) . .
C03 C01 C02 109.6(2) . .
N1 C01 C04 100.32(16) . .
C03 C01 C04 115.00(19) . .
C02 C01 C04 114.3(2) . .
N1 C01 O02 71.74(11) . .
C03 C01 O02 142.59(16) . .
C02 C01 O02 104.93(15) . .
C04 C01 O02 33.85(10) . .
C01 C02 O02 54.61(13) . .
N2 C04 C05 109.2(2) . .
N2 C04 C06 105.9(2) . .
C05 C04 C06 111.4(2) . .
N2 C04 C01 100.23(16) . .
C05 C04 C01 115.9(2) . .
C06 C04 C01 113.1(2) . .
N2 C04 O02 26.07(9) . .
C05 C04 O02 89.56(16) . .
C06 C04 O02 98.73(17) . .
C01 C04 O02 125.28(15) . .
C04 C05 O02 58.34(13) . .
C04 C05 O02 116.75(18) . 2_565
O02 C05 O02 59.55(8) . 2_565
C04 C06 O02 51.74(13) . .
O02 N2 C07 125.15(19) . .
O02 N2 C04 122.54(18) . .
C07 N2 C04 112.00(18) . .
N2 O02 C07 28.44(11) . .
N2 O02 C04 31.39(11) . .
C07 O02 C04 59.71(8) . .
N2 O02 C05 59.25(12) . .
C07 O02 C05 86.72(10) . .
C04 O02 C05 32.11(8) . .
N2 O02 C09 85.65(13) . .
C07 O02 C09 57.23(8) . .
C04 O02 C09 116.68(9) . .
C05 O02 C09 142.09(10) . .
N2 O02 C08 57.58(11) . .
C07 O02 C08 29.15(7) . .
C04 O02 C08 88.80(8) . .
C05 O02 C08 114.90(9) . .
C09 O02 C08 28.11(6) . .
N2 O02 C06 48.62(12) . .
C07 O02 C06 70.67(9) . .
C04 O02 C06 29.53(8) . .
C05 O02 C06 50.15(9) . .
C09 O02 C06 117.38(9) . .
C08 O02 C06 95.20(8) . .
N2 O02 O02 131.60(15) . 2_565
C07 O02 O02 153.21(12) . 2_565
C04 O02 O02 104.78(10) . 2_565
C05 O02 O02 73.40(8) . 2_565
C09 O02 O02 134.95(10) . 2_565
C08 O02 O02 154.50(11) . 2_565
C06 O02 O02 107.29(9) . 2_565
N2 O02 N1 12.28(10) . .
C07 O02 N1 16.16(6) . .
C04 O02 N1 43.62(6) . .
C05 O02 N1 71.02(7) . .
C09 O02 N1 73.38(7) . .
C08 O02 N1 45.30(6) . .
C06 O02 N1 57.84(7) . .
O02 O02 N1 141.76(9) 2_565 .
N2 O02 C3S 117.82(15) . .
C07 O02 C3S 132.26(11) . .
C04 O02 C3S 94.00(10) . .
C05 O02 C3S 87.35(11) . .
C09 O02 C3S 124.47(10) . .
C08 O02 C3S 135.76(10) . .
C06 O02 C3S 69.42(9) . .
O02 O02 C3S 65.84(9) 2_565 .
N1 O02 C3S 125.13(9) . .
N2 O02 C01 13.06(10) . .
C07 O02 C01 40.81(7) . .
C04 O02 C01 20.86(6) . .
C05 O02 C01 46.26(7) . .
C09 O02 C01 97.88(7) . .
C08 O02 C01 69.78(7) . .
C06 O02 C01 44.87(7) . .
O02 O02 C01 118.64(8) 2_565 .
N1 O02 C01 24.83(5) . .
C3S O02 C01 113.46(9) . .
N2 O02 C3S 99.24(14) . 2_565
C07 O02 C3S 100.00(9) . 2_565
C04 O02 C3S 99.46(10) . 2_565
C05 O02 C3S 77.64(11) . 2_565
C09 O02 C3S 96.07(9) . 2_565
C08 O02 C3S 98.12(8) . 2_565
C06 O02 C3S 126.69(10) . 2_565
O02 O02 C3S 58.85(8) 2_565 2_565
N1 O02 C3S 99.67(7) . 2_565
C3S O02 C3S 124.69(7) . 2_565
C01 O02 C3S 93.36(8) . 2_565
N2 O02 C05 171.05(16) . 2_565
C07 O02 C05 147.86(10) . 2_565
C04 O02 C05 151.21(9) . 2_565
C05 O02 C05 120.45(8) . 2_565
C09 O02 C05 91.89(8) . 2_565
C08 O02 C05 119.37(8) . 2_565
C06 O02 C05 139.18(10) . 2_565
O02 O02 C05 47.05(6) 2_565 2_565
N1 O02 C05 162.73(8) . 2_565
C3S O02 C05 70.56(9) . 2_565
C01 O02 C05 163.60(8) . 2_565
C3S O02 C05 72.43(8) 2_565 2_565
N2 O02 F9 130.11(14) . 2
C07 O02 F9 111.47(9) . 2
C04 O02 F9 136.65(9) . 2
C05 O02 F9 146.31(10) . 2
C09 O02 F9 67.20(7) . 2
C08 O02 F9 89.51(7) . 2
C06 O02 F9 107.79(8) . 2
O02 O02 F9 94.76(7) 2_565 2
N1 O02 F9 122.83(7) . 2
C3S O02 F9 59.28(8) . 2
C01 O02 F9 140.35(7) . 2
C3S O02 F9 123.63(8) 2_565 2
C05 O02 F9 55.88(6) 2_565 2
N2 O02 C1S 72.79(13) . 2_565
C07 O02 C1S 63.49(8) . 2_565
C04 O02 C1S 90.27(9) . 2_565
C05 O02 C1S 87.60(10) . 2_565
C09 O02 C1S 67.10(7) . 2_565
C08 O02 C1S 60.63(7) . 2_565
C06 O02 C1S 118.45(8) . 2_565
O02 O02 C1S 97.21(9) 2_565 2_565
N1 O02 C1S 67.96(6) . 2_565
C3S O02 C1S 163.05(9) . 2_565
C01 O02 C1S 73.71(6) . 2_565
C3S O02 C1S 38.36(7) 2_565 2_565
C05 O02 C1S 98.33(8) 2_565 2_565
F9 O02 C1S 125.64(7) 2 2_565
N2 O02 C2S 79.36(13) . 2_565
C07 O02 C2S 78.35(8) . 2_565
C04 O02 C2S 86.99(8) . 2_565
C05 O02 C2S 74.65(10) . 2_565
C09 O02 C2S 85.91(7) . 2_565
C08 O02 C2S 80.13(7) . 2_565
C06 O02 C2S 116.48(8) . 2_565
O02 O02 C2S 79.17(8) 2_565 2_565
N1 O02 C2S 78.37(6) . 2_565
C3S O02 C2S 144.08(9) . 2_565
C01 O02 C2S 75.78(6) . 2_565
C3S O02 C2S 21.73(6) 2_565 2_565
C05 O02 C2S 91.90(8) 2_565 2_565
F9 O02 C2S 135.17(7) 2 2_565
C1S O02 C2S 19.83(5) 2_565 2_565
N2 O02 N3 88.06(12) . .
C07 O02 N3 59.62(7) . .
C04 O02 N3 119.16(8) . .
C05 O02 N3 143.93(9) . .
C09 O02 N3 2.61(5) . .
C08 O02 N3 30.48(5) . .
C06 O02 N3 119.90(8) . .
O02 O02 N3 132.36(8) 2_565 .
N1 O02 N3 75.78(5) . .
C3S O02 N3 124.06(9) . .
C01 O02 N3 100.20(6) . .
C3S O02 N3 94.70(8) 2_565 .
C05 O02 N3 89.36(6) 2_565 .
F9 O02 N3 66.15(5) 2 .
C1S O02 N3 66.86(6) 2_565 .
C2S O02 N3 85.35(6) 2_565 .
N2 O02 C02 28.24(11) . .
C07 O02 C02 47.31(7) . .
C04 O02 C02 33.92(7) . .
C05 O02 C02 43.79(8) . .
C09 O02 C02 98.43(8) . .
C08 O02 C02 72.42(7) . .
C06 O02 C02 62.60(7) . .
O02 O02 C02 107.11(8) 2_565 .
N1 O02 C02 35.00(5) . .
C3S O02 C02 126.54(9) . .
C01 O02 C02 20.45(5) . .
C3S O02 C02 72.95(7) 2_565 .
C05 O02 C02 144.69(8) 2_565 .
F9 O02 C02 157.81(7) 2 .
C1S O02 C02 56.36(6) 2_565 .
C2S O02 C02 55.64(6) 2_565 .
N3 O02 C02 100.17(6) . .
N1 C07 N2 108.39(18) . .
N1 C07 C08 126.83(19) . .
N2 C07 C08 124.8(2) . .
N1 C07 O02 134.80(16) . .
N2 C07 O02 26.41(10) . .
C08 C07 O02 98.37(14) . .
C010 C08 C09 104.50(19) . .
C010 C08 C07 127.5(2) . .
C09 C08 C07 128.0(2) . .
C010 C08 O02 176.15(16) . .
C09 C08 O02 75.58(14) . .
C07 C08 O02 52.49(11) . .
N3 C09 C08 111.2(2) . .
N3 C09 O02 171.66(17) . .
C08 C09 O02 76.30(13) . .
C09 N3 N4 105.32(18) . .
C09 N3 Cu2 122.66(15) . .
N4 N3 Cu2 131.40(13) . .
C09 N3 O02 5.73(12) . .
N4 N3 O02 110.41(12) . .
Cu2 N3 O02 117.21(7) . .
C010 N4 N3 111.80(18) . .
C010 N4 C041 129.2(2) . .
N3 N4 C041 118.98(18) . .
N4 C041 C042 114.0(2) . .
C041 C042 C043 110.7(2) . .
C044 C043 C042 113.5(2) . .
N4 C010 C08 107.2(2) . .
C2S C1S C4S 121.5(3) . 2_465
C2S C1S O02 86.65(15) . 2_565
C4S C1S O02 127.48(17) 2_465 2_565
C4S C2S C1S 117.8(2) . .
C4S C2S C3S 121.4(3) . .
C1S C2S C3S 120.9(3) . .
C4S C2S O02 134.70(17) . 2_565
C1S C2S O02 73.52(15) . 2_565
C3S C2S O02 66.24(18) . 2_565
C2S C3S O02 141.2(2) . .
C2S C3S O02 92.03(19) . 2_565
O02 C3S O02 55.31(7) . 2_565
C2S C4S C1S 120.7(2) . 2_465

loop_
_geom_bond_atom_site_label_1
_geom_bond_atom_site_label_2
_geom_bond_distance
_geom_bond_site_symmetry_2
Cu1 O2 1.9651(16) .
Cu1 O2 1.9652(16) 2_666
Cu1 O01 2.0043(15) 2_666
Cu1 O01 2.0043(15) .
Cu1 O1 2.2714(17) 2_666
Cu1 O1 2.2715(17) .
O1 C2 1.233(3) .
C1 F2A 1.147(15) .
C1 F2 1.286(14) .
C1 F1 1.308(13) .
C1 F1A 1.346(12) .
C1 F3A 1.337(16) .
C1 F3 1.450(14) .
C1 C2 1.532(4) .
C2 C3 1.402(3) .
C3 C4 1.368(3) .
C4 O2 1.263(3) .
C4 C5 1.518(3) .
C5 F5 1.330(3) .
C5 F6 1.329(3) .
C5 F4 1.332(3) .
Cu2 O3 1.9471(16) 2
Cu2 O3 1.9471(16) .
Cu2 O4 1.9591(16) 2
Cu2 O4 1.9591(16) .
Cu2 N3 2.4056(19) .
Cu2 N3 2.4056(19) 2
O3 C7 1.251(3) .
C6 F9 1.318(3) .
C6 F7 1.328(3) .
C6 F8 1.326(3) .
C6 C7 1.528(4) .
F9 O02 3.746(3) 2
C7 C8 1.378(4) .
C8 C9 1.385(4) .
C9 O4 1.249(3) .
C9 C10 1.531(3) .
C10 F10A 1.239(12) .
C10 F10 1.265(9) .
C10 F11 1.309(12) .
C10 F12 1.313(9) .
C10 F11A 1.317(10) .
C10 F12A 1.335(9) .
F10 F12A 1.773(15) .
F12 F12A 0.743(11) .
F12 F10A 1.700(18) .
O01 N1 1.303(2) .
N1 C07 1.332(3) .
N1 C01 1.501(3) .
N1 O02 3.396(2) .
C01 C03 1.512(3) .
C01 C02 1.523(3) .
C01 C04 1.550(3) .
C01 O02 3.552(3) .
C02 O02 4.210(3) .
C04 N2 1.498(3) .
C04 C05 1.514(3) .
C04 C06 1.522(4) .
C04 O02 2.424(3) .
C05 O02 2.848(4) .
C05 O02 3.729(4) 2_565
C06 O02 3.051(3) .
N2 O02 1.264(2) .
N2 C07 1.353(3) .
O02 C07 2.323(3) .
O02 C09 2.888(3) .
O02 C08 2.897(3) .
O02 O02 3.354(3) 2_565
O02 C3S 3.491(4) .
O02 C3S 3.722(5) 2_565
O02 C05 3.729(4) 2_565
O02 F9 3.746(3) 2
O02 C1S 3.904(3) 2_565
O02 C2S 4.064(3) 2_565
O02 N3 4.196(3) .
C07 C08 1.426(3) .
C08 C010 1.384(3) .
C08 C09 1.405(3) .
C09 N3 1.317(3) .
N3 N4 1.363(3) .
N4 C010 1.330(3) .
N4 C041 1.463(3) .
C041 C042 1.495(3) .
C042 C043 1.518(3) .
C043 C044 1.508(4) .
C1S C2S 1.381(4) .
C1S C4S 1.383(4) 2_465
C1S O02 3.904(3) 2_565
C2S C4S 1.378(4) .
C2S C3S 1.506(4) .
C2S O02 4.064(3) 2_565
C3S O02 3.722(5) 2_565
C4S C1S 1.383(4) 2_465
